data_4132471
loop_
_publ_author_name
'Liu, Wenqi'
'Oliver, Allen G.'
'Smith, Bradley D.'

_publ_section_title
;
 Macrocyclic Receptor for Precious Gold, Platinum, or Palladium
 Coordination Complexes.
;
_journal_issue 22
_journal_name_full 'Journal of the American Chemical Society'
_journal_page_first 6810
_journal_page_last 6813
_journal_paper_doi 10.1021/jacs.8b04155
_journal_volume 140
_journal_year 2018
_chemical_absolute_configuration ad
_chemical_formula_moiety 'C48 H60 N4 O4, Au Br4, C16 H36 N, 3(C H Cl3)'
_chemical_formula_sum 'C67 H99 Au Br4 Cl9 N5 O4'
_chemical_formula_weight 1874.16
_space_group_crystal_system orthorhombic
_space_group_IT_number 33
_space_group_name_Hall 'P 2c -2n'
_space_group_name_H-M_alt 'P n a 21'
_atom_sites_solution_hydrogens geom
_atom_sites_solution_primary dual
_atom_sites_solution_secondary difmap
_audit_creation_method SHELXL-2018/1
_cell_angle_alpha 90
_cell_angle_beta 90
_cell_angle_gamma 90
_cell_formula_units_Z 4
_cell_length_a 21.768(3)
_cell_length_b 15.419(2)
_cell_length_c 23.157(3)
_cell_measurement_reflns_used 9778
_cell_measurement_temperature 120(2)
_cell_measurement_theta_max 28.08
_cell_measurement_theta_min 2.39
_cell_volume 7772.4(18)
_computing_cell_refinement 'Bruker SAINT (Bruker, 2015)'
_computing_data_collection 'Bruker APEX-3 (Bruker, 2015)'
_computing_data_reduction 'Bruker SAINT (Bruker, 2015)'
_computing_molecular_graphics 'Bruker XP (Bruker, 2015)'
_computing_publication_material 'CIFTAB (Sheldrick, 2008)'
_computing_structure_refinement 'SHELXL-2018/1 (Sheldrick, 2015)'
_computing_structure_solution 'SHELXT-2014/2 (Sheldrick, 2015)'
_diffrn_ambient_temperature 120(2)
_diffrn_detector_area_resol_mean 8.33
_diffrn_measured_fraction_theta_full 1.000
_diffrn_measured_fraction_theta_max 0.993
_diffrn_measurement_device_type 'Bruker APEX-II'
_diffrn_measurement_method 'combination of \w and \f-scans '
_diffrn_radiation_type MoK\a
_diffrn_radiation_wavelength 0.71073
_diffrn_reflns_av_R_equivalents 0.0676
_diffrn_reflns_av_unetI/netI 0.0493
_diffrn_reflns_Laue_measured_fraction_full 1.000
_diffrn_reflns_Laue_measured_fraction_max 0.993
_diffrn_reflns_limit_h_max 29
_diffrn_reflns_limit_h_min -29
_diffrn_reflns_limit_k_max 20
_diffrn_reflns_limit_k_min -20
_diffrn_reflns_limit_l_max 30
_diffrn_reflns_limit_l_min -30
_diffrn_reflns_number 175496
_diffrn_reflns_point_group_measured_fraction_full 0.999
_diffrn_reflns_point_group_measured_fraction_max 0.990
_diffrn_reflns_theta_full 25.242
_diffrn_reflns_theta_max 28.403
_diffrn_reflns_theta_min 1.587
_diffrn_source 'fine-focus sealed tube'
_exptl_absorpt_coefficient_mu 4.306
_exptl_absorpt_correction_T_max 0.7739
_exptl_absorpt_correction_T_min 0.6836
_exptl_absorpt_correction_type numerical
_exptl_absorpt_process_details 'SADABS (Krause et al., 2015)'
_exptl_crystal_colour 'pale yellow'
_exptl_crystal_density_diffrn 1.602
_exptl_crystal_description block
_exptl_crystal_F_000 3760
_exptl_crystal_size_max 0.144
_exptl_crystal_size_mid 0.111
_exptl_crystal_size_min 0.086
_refine_diff_density_max 2.869
_refine_diff_density_min -1.191
_refine_diff_density_rms 0.142
_refine_ls_abs_structure_details
;
 Flack x determined using 6303 quotients [(I+)-(I-)]/[(I+)+(I-)]
 (Parsons, Flack and Wagner, Acta Cryst. B69 (2013) 249-259).
;
_refine_ls_abs_structure_Flack -0.002(3)
_refine_ls_extinction_method none
_refine_ls_goodness_of_fit_ref 1.034
_refine_ls_hydrogen_treatment constr
_refine_ls_matrix_type full
_refine_ls_number_parameters 828
_refine_ls_number_reflns 19343
_refine_ls_number_restraints 1
_refine_ls_restrained_S_all 1.034
_refine_ls_R_factor_all 0.0687
_refine_ls_R_factor_gt 0.0462
_refine_ls_shift/su_max 0.001
_refine_ls_shift/su_mean 0.000
_refine_ls_structure_factor_coef Fsqd
_refine_ls_weighting_details 'w=1/[\s^2^(Fo^2^)+(0.0418P)^2^+36.7691P] where P=(Fo^2^+2Fc^2^)/3'
_refine_ls_weighting_scheme calc
_refine_ls_wR_factor_gt 0.1053
_refine_ls_wR_factor_ref 0.1163
_reflns_Friedel_coverage 0.947
_reflns_Friedel_fraction_full 0.997
_reflns_Friedel_fraction_max 0.987
_reflns_number_gt 15111
_reflns_number_total 19343
_reflns_threshold_expression 'I > 2\s(I)'
_cod_data_source_file ja8b04155_si_006.cif
_cod_data_source_block nd1720
_cod_original_cell_volume 7772.2(19)
_cod_database_code 4132471
_shelx_shelxl_version_number 2018/1
_shelx_space_group_comment
;
The symmetry employed for this shelxl refinement is uniquely defined
by the following loop, which should always be used as a source of
symmetry information in preference to the above space-group names.
They are only intended as comments.
;
_shelx_estimated_absorpt_t_min 0.576
_shelx_estimated_absorpt_t_max 0.708
_diffrn_source_monochromator 'Bruker TRIUMPH curved-graphite'

loop_
_space_group_symop_operation_xyz
'x, y, z'
'-x, -y, z+1/2'
'x+1/2, -y+1/2, z'
'-x+1/2, y+1/2, z+1/2'

loop_
_atom_site_label
_atom_site_type_symbol
_atom_site_fract_x
_atom_site_fract_y
_atom_site_fract_z
_atom_site_U_iso_or_equiv
_atom_site_adp_type
_atom_site_occupancy
_atom_site_site_symmetry_order
_atom_site_calc_flag
_atom_site_refinement_flags_posn
_atom_site_refinement_flags_adp
Au1 Au 0.49588(2) 0.29299(2) 0.51422(2) 0.01926(8) Uani 1 1 d . .
Br1 Br 0.49715(5) 0.44021(7) 0.47845(5) 0.0311(2) Uani 1 1 d . .
Br2 Br 0.49748(4) 0.24559(7) 0.41508(4) 0.0287(2) Uani 1 1 d . .
Br3 Br 0.49448(4) 0.34418(6) 0.61284(4) 0.0255(2) Uani 1 1 d . .
Br4 Br 0.49471(4) 0.14439(6) 0.54828(4) 0.02603(19) Uani 1 1 d . .
O1 O 0.6590(3) 0.6087(5) 0.6352(4) 0.041(2) Uani 1 1 d . .
O2 O 0.3331(3) 0.6349(5) 0.6008(4) 0.042(2) Uani 1 1 d . .
O3 O 0.3337(3) -0.0234(4) 0.3919(3) 0.0246(15) Uani 1 1 d . .
O4 O 0.6604(3) -0.0311(5) 0.4063(3) 0.0285(16) Uani 1 1 d . .
N1 N 0.6142(3) 0.5116(6) 0.5776(4) 0.0276(19) Uani 1 1 d . .
H1N H 0.580203 0.491742 0.561818 0.033 Uiso 1 1 calc R U
N2 N 0.3757(3) 0.5067(5) 0.5824(4) 0.0272(19) Uani 1 1 d . .
H2N H 0.409386 0.475231 0.581857 0.033 Uiso 1 1 calc R U
N3 N 0.3793(3) 0.0942(5) 0.4336(3) 0.0205(17) Uani 1 1 d . .
H3N H 0.413831 0.120707 0.442430 0.025 Uiso 1 1 calc R U
N4 N 0.6158(3) 0.0919(5) 0.4376(4) 0.0236(18) Uani 1 1 d . .
H4N H 0.581540 0.121144 0.442539 0.028 Uiso 1 1 calc R U
C1 C 0.6116(4) 0.5789(6) 0.6139(5) 0.023(2) Uani 1 1 d . .
C2 C 0.5500(4) 0.6164(6) 0.6285(4) 0.0200(19) Uani 1 1 d . .
C3 C 0.4954(4) 0.5833(6) 0.6066(4) 0.0189(17) Uani 1 1 d . .
H3A H 0.496285 0.535722 0.580547 0.023 Uiso 1 1 calc R U
C4 C 0.4389(4) 0.6201(6) 0.6228(4) 0.0226(19) Uani 1 1 d . .
C5 C 0.4393(4) 0.6905(6) 0.6607(4) 0.0219(19) Uani 1 1 d . .
H5A H 0.401314 0.716126 0.671397 0.026 Uiso 1 1 calc R U
C6 C 0.4934(4) 0.7246(6) 0.6833(4) 0.0236(18) Uani 1 1 d . .
C7 C 0.5485(4) 0.6868(6) 0.6663(4) 0.024(2) Uani 1 1 d . .
H7A H 0.585993 0.709531 0.680709 0.029 Uiso 1 1 calc R U
C8 C 0.3784(4) 0.5880(6) 0.6011(5) 0.025(2) Uani 1 1 d . .
C9 C 0.3181(4) 0.4681(7) 0.5627(6) 0.033(3) Uani 1 1 d . .
H9A H 0.298278 0.508153 0.534882 0.040 Uiso 1 1 calc R U
H9B H 0.290124 0.461723 0.596137 0.040 Uiso 1 1 calc R U
C10 C 0.3260(4) 0.3808(7) 0.5342(5) 0.027(3) Uani 1 1 d . .
C11 C 0.3275(4) 0.3052(7) 0.5687(5) 0.022(2) Uani 1 1 d . .
C12 C 0.3289(4) 0.2245(8) 0.5414(5) 0.024(2) Uani 1 1 d . .
C13 C 0.3280(5) 0.2184(7) 0.4812(5) 0.021(2) Uani 1 1 d . .
C14 C 0.3314(5) 0.2942(7) 0.4478(5) 0.027(3) Uani 1 1 d . .
C15 C 0.3306(4) 0.3755(7) 0.4743(5) 0.025(2) Uani 1 1 d . .
C16 C 0.3200(4) 0.1316(7) 0.4524(5) 0.027(2) Uani 1 1 d . .
H16A H 0.299819 0.091173 0.479697 0.032 Uiso 1 1 calc R U
H16B H 0.292754 0.138347 0.418475 0.032 Uiso 1 1 calc R U
C17 C 0.3808(4) 0.0192(6) 0.4028(4) 0.0195(18) Uani 1 1 d . .
C18 C 0.4430(4) -0.0104(6) 0.3821(4) 0.0178(18) Uani 1 1 d . .
C19 C 0.4977(4) 0.0151(5) 0.4078(4) 0.0170(16) Uani 1 1 d . .
H19A H 0.496758 0.052004 0.440656 0.020 Uiso 1 1 calc R U
C20 C 0.5534(4) -0.0123(6) 0.3863(4) 0.0187(18) Uani 1 1 d . .
C21 C 0.5550(4) -0.0668(6) 0.3381(4) 0.0218(19) Uani 1 1 d . .
H21A H 0.593538 -0.085414 0.323389 0.026 Uiso 1 1 calc R U
C22 C 0.5009(4) -0.0946(6) 0.3111(4) 0.0222(17) Uani 1 1 d . .
C23 C 0.4450(4) -0.0655(6) 0.3346(4) 0.0193(18) Uani 1 1 d . .
H23A H 0.407536 -0.083915 0.317521 0.023 Uiso 1 1 calc R U
C24 C 0.6146(4) 0.0149(6) 0.4109(4) 0.0179(18) Uani 1 1 d . .
C25 C 0.6744(4) 0.1278(7) 0.4587(5) 0.026(2) Uani 1 1 d . .
H25A H 0.703381 0.133052 0.426012 0.031 Uiso 1 1 calc R U
H25B H 0.692494 0.087176 0.487164 0.031 Uiso 1 1 calc R U
C26 C 0.6663(5) 0.2158(6) 0.4868(5) 0.020(2) Uani 1 1 d . .
C27 C 0.6648(5) 0.2895(7) 0.4517(5) 0.023(2) Uani 1 1 d . .
C28 C 0.6634(4) 0.3725(6) 0.4766(5) 0.022(2) Uani 1 1 d . .
C29 C 0.6653(4) 0.3819(7) 0.5363(5) 0.024(2) Uani 1 1 d . .
C30 C 0.6626(4) 0.3074(8) 0.5728(5) 0.022(2) Uani 1 1 d . .
C31 C 0.6634(4) 0.2249(7) 0.5471(5) 0.019(2) Uani 1 1 d . .
C32 C 0.6729(4) 0.4706(7) 0.5640(6) 0.034(3) Uani 1 1 d . .
H32A H 0.697156 0.464449 0.599987 0.041 Uiso 1 1 calc R U
H32B H 0.696248 0.508665 0.537479 0.041 Uiso 1 1 calc R U
C33 C 0.4890(5) 0.8019(7) 0.7255(5) 0.035(2) Uani 1 1 d . .
C34 C 0.5516(6) 0.8257(10) 0.7491(7) 0.057(4) Uani 1 1 d . .
H34A H 0.548020 0.877424 0.773384 0.085 Uiso 1 1 calc R U
H34B H 0.579648 0.837513 0.716941 0.085 Uiso 1 1 calc R U
H34C H 0.567593 0.777399 0.772126 0.085 Uiso 1 1 calc R U
C35 C 0.4626(6) 0.8799(8) 0.6940(6) 0.048(3) Uani 1 1 d . .
H35A H 0.450844 0.924348 0.722089 0.072 Uiso 1 1 calc R U
H35B H 0.426419 0.861991 0.671841 0.072 Uiso 1 1 calc R U
H35C H 0.493653 0.903502 0.667646 0.072 Uiso 1 1 calc R U
C36 C 0.4459(5) 0.7802(8) 0.7751(5) 0.035(3) Uani 1 1 d . .
H36A H 0.447240 0.826847 0.803787 0.052 Uiso 1 1 calc R U
H36B H 0.458822 0.725636 0.793028 0.052 Uiso 1 1 calc R U
H36C H 0.403962 0.774189 0.760294 0.052 Uiso 1 1 calc R U
C37 C 0.3266(5) 0.3098(9) 0.6333(5) 0.035(3) Uani 1 1 d . .
H37A H 0.363012 0.280551 0.648813 0.053 Uiso 1 1 calc R U
H37B H 0.289501 0.281253 0.647922 0.053 Uiso 1 1 calc R U
H37C H 0.326726 0.370682 0.645519 0.053 Uiso 1 1 calc R U
C38 C 0.3307(5) 0.1412(8) 0.5782(6) 0.031(3) Uani 1 1 d . .
H38A H 0.362089 0.147108 0.608277 0.047 Uiso 1 1 calc R U
H38B H 0.340572 0.091555 0.553517 0.047 Uiso 1 1 calc R U
H38C H 0.290469 0.132134 0.596270 0.047 Uiso 1 1 calc R U
C39 C 0.3346(6) 0.2902(8) 0.3820(5) 0.036(3) Uani 1 1 d . .
H39A H 0.370918 0.321827 0.368576 0.053 Uiso 1 1 calc R U
H39B H 0.297563 0.316559 0.365591 0.053 Uiso 1 1 calc R U
H39C H 0.337353 0.229501 0.369677 0.053 Uiso 1 1 calc R U
C40 C 0.3327(5) 0.4585(8) 0.4379(6) 0.038(3) Uani 1 1 d . .
H40A H 0.345172 0.507369 0.462298 0.058 Uiso 1 1 calc R U
H40B H 0.291894 0.469928 0.421723 0.058 Uiso 1 1 calc R U
H40C H 0.362364 0.451231 0.406462 0.058 Uiso 1 1 calc R U
C41 C 0.5006(5) -0.1558(7) 0.2579(4) 0.033(2) Uani 1 1 d . .
C42 C 0.5613(7) -0.179(2) 0.2408(12) 0.22(2) Uani 1 1 d . .
H42A H 0.585661 -0.126868 0.234106 0.258 Uiso 1 1 calc R U
H42B H 0.580513 -0.213926 0.271419 0.258 Uiso 1 1 calc R U
H42C H 0.559532 -0.213614 0.205184 0.258 Uiso 1 1 calc R U
C43 C 0.4569(8) -0.2330(10) 0.2699(7) 0.063(4) Uani 1 1 d . .
H43A H 0.473805 -0.268649 0.301120 0.094 Uiso 1 1 calc R U
H43B H 0.452689 -0.268170 0.234924 0.094 Uiso 1 1 calc R U
H43C H 0.416450 -0.210868 0.281398 0.094 Uiso 1 1 calc R U
C44 C 0.4677(10) -0.1066(12) 0.2075(6) 0.081(5) Uani 1 1 d . .
H44A H 0.453043 -0.148603 0.178899 0.122 Uiso 1 1 calc R U
H44B H 0.496660 -0.066505 0.189229 0.122 Uiso 1 1 calc R U
H44C H 0.432710 -0.073972 0.222958 0.122 Uiso 1 1 calc R U
C45 C 0.6640(5) 0.2806(8) 0.3860(5) 0.034(3) Uani 1 1 d . .
H45A H 0.638650 0.326787 0.369339 0.050 Uiso 1 1 calc R U
H45B H 0.646713 0.224030 0.375423 0.050 Uiso 1 1 calc R U
H45C H 0.705962 0.285127 0.371055 0.050 Uiso 1 1 calc R U
C46 C 0.6614(5) 0.4509(7) 0.4377(5) 0.033(3) Uani 1 1 d . .
H46A H 0.634449 0.439153 0.404774 0.049 Uiso 1 1 calc R U
H46B H 0.702934 0.463800 0.423809 0.049 Uiso 1 1 calc R U
H46C H 0.645606 0.500715 0.459415 0.049 Uiso 1 1 calc R U
C47 C 0.6614(5) 0.3158(9) 0.6378(5) 0.035(3) Uani 1 1 d . .
H47A H 0.626059 0.283817 0.653222 0.052 Uiso 1 1 calc R U
H47B H 0.657811 0.377148 0.648411 0.052 Uiso 1 1 calc R U
H47C H 0.699347 0.291928 0.654038 0.052 Uiso 1 1 calc R U
C48 C 0.6594(5) 0.1451(8) 0.5852(5) 0.033(3) Uani 1 1 d . .
H48A H 0.629033 0.154926 0.615802 0.049 Uiso 1 1 calc R U
H48B H 0.699600 0.133626 0.602589 0.049 Uiso 1 1 calc R U
H48C H 0.646838 0.095056 0.561888 0.049 Uiso 1 1 calc R U
C49 C 0.7677(6) 0.6738(8) 0.4899(6) 0.048(3) Uani 1 1 d . .
H49A H 0.751042 0.652090 0.526943 0.058 Uiso 1 1 calc R U
H49B H 0.766404 0.625028 0.462098 0.058 Uiso 1 1 calc R U
C50 C 0.8333(6) 0.6974(9) 0.4992(5) 0.049(3) Uani 1 1 d . .
H50A H 0.835910 0.750334 0.523345 0.059 Uiso 1 1 calc R U
H50B H 0.853223 0.709661 0.461678 0.059 Uiso 1 1 calc R U
C51 C 0.8666(8) 0.6214(10) 0.5298(6) 0.067(5) Uani 1 1 d . .
H51A H 0.850849 0.616713 0.569732 0.081 Uiso 1 1 calc R U
H51B H 0.856117 0.566807 0.509493 0.081 Uiso 1 1 calc R U
C52 C 0.9335(8) 0.6293(12) 0.5320(7) 0.087(7) Uani 1 1 d . .
H52A H 0.950701 0.579397 0.552670 0.130 Uiso 1 1 calc R U
H52B H 0.944580 0.682824 0.552258 0.130 Uiso 1 1 calc R U
H52C H 0.949947 0.630845 0.492653 0.130 Uiso 1 1 calc R U
N5 N 0.7245(4) 0.7452(6) 0.4676(4) 0.035(2) Uani 1 1 d . .
C53 C 0.7162(5) 0.8170(7) 0.5118(6) 0.037(2) Uani 1 1 d . .
H53A H 0.756845 0.843587 0.519053 0.045 Uiso 1 1 calc R U
H53B H 0.689716 0.862200 0.494430 0.045 Uiso 1 1 calc R U
C54 C 0.6889(6) 0.7917(9) 0.5690(5) 0.047(3) Uani 1 1 d . .
H54A H 0.719232 0.757036 0.591000 0.057 Uiso 1 1 calc R U
H54B H 0.652270 0.754956 0.562392 0.057 Uiso 1 1 calc R U
C55 C 0.6706(6) 0.8709(11) 0.6043(6) 0.062(4) Uani 1 1 d . .
H55A H 0.666958 0.854028 0.645393 0.075 Uiso 1 1 calc R U
H55B H 0.703403 0.915139 0.601283 0.075 Uiso 1 1 calc R U
C56 C 0.6108(7) 0.9098(9) 0.5845(7) 0.058(4) Uani 1 1 d . .
H56A H 0.594376 0.947292 0.614996 0.087 Uiso 1 1 calc R U
H56B H 0.581419 0.863317 0.576251 0.087 Uiso 1 1 calc R U
H56C H 0.617792 0.944087 0.549521 0.087 Uiso 1 1 calc R U
C57 C 0.6643(6) 0.7007(8) 0.4545(7) 0.048(3) Uani 1 1 d . .
H57A H 0.650919 0.668661 0.489355 0.058 Uiso 1 1 calc R U
H57B H 0.671280 0.657560 0.423512 0.058 Uiso 1 1 calc R U
C58 C 0.6120(6) 0.7615(10) 0.4357(8) 0.061(4) Uani 1 1 d . .
H58A H 0.601206 0.800909 0.467848 0.073 Uiso 1 1 calc R U
H58B H 0.625690 0.797273 0.402578 0.073 Uiso 1 1 calc R U
C59 C 0.5555(8) 0.7082(16) 0.4183(12) 0.112(9) Uani 1 1 d . .
H59A H 0.527705 0.745461 0.395314 0.134 Uiso 1 1 calc R U
H59B H 0.569021 0.659859 0.393125 0.134 Uiso 1 1 calc R U
C60 C 0.5219(15) 0.6731(17) 0.4659(14) 0.144(12) Uani 1 1 d . .
H60A H 0.499109 0.621776 0.453184 0.216 Uiso 1 1 calc R U
H60B H 0.493125 0.716763 0.480461 0.216 Uiso 1 1 calc R U
H60C H 0.550577 0.656765 0.496687 0.216 Uiso 1 1 calc R U
C61 C 0.7511(5) 0.7893(7) 0.4134(5) 0.038(3) Uani 1 1 d . .
H61A H 0.722079 0.834738 0.400536 0.046 Uiso 1 1 calc R U
H61B H 0.790060 0.818301 0.424062 0.046 Uiso 1 1 calc R U
C62 C 0.7636(7) 0.7278(9) 0.3624(6) 0.053(4) Uani 1 1 d . .
H62A H 0.794077 0.683334 0.373872 0.064 Uiso 1 1 calc R U
H62B H 0.725210 0.697925 0.351139 0.064 Uiso 1 1 calc R U
C63 C 0.7882(7) 0.7804(11) 0.3115(6) 0.063(4) Uani 1 1 d . .
H63A H 0.821648 0.818715 0.325251 0.076 Uiso 1 1 calc R U
H63B H 0.805900 0.740180 0.282590 0.076 Uiso 1 1 calc R U
C64 C 0.7410(12) 0.8330(17) 0.2839(8) 0.154(14) Uani 1 1 d . .
H64A H 0.751440 0.841533 0.243174 0.230 Uiso 1 1 calc R U
H64B H 0.738542 0.889436 0.303271 0.230 Uiso 1 1 calc R U
H64C H 0.701277 0.803428 0.286863 0.230 Uiso 1 1 calc R U
C65 C 0.7364(5) 0.0928(8) 0.2194(6) 0.041(3) Uani 1 1 d . .
H65A H 0.781675 0.083979 0.214668 0.050 Uiso 1 1 calc R U
Cl1 Cl 0.71680(18) 0.1987(2) 0.1971(2) 0.0806(15) Uani 1 1 d . .
Cl2 Cl 0.7159(2) 0.0733(3) 0.29116(17) 0.0737(12) Uani 1 1 d . .
Cl3 Cl 0.69623(15) 0.0166(2) 0.17547(15) 0.0498(8) Uani 1 1 d . .
C66 C 0.7605(6) 0.4965(9) 0.2782(5) 0.049(3) Uani 1 1 d . .
H66A H 0.778806 0.514534 0.315969 0.059 Uiso 1 1 calc R U
Cl4 Cl 0.7733(3) 0.3865(3) 0.2699(2) 0.107(2) Uani 1 1 d . .
Cl5 Cl 0.7973(2) 0.5554(3) 0.22329(19) 0.0717(12) Uani 1 1 d . .
Cl6 Cl 0.6832(2) 0.5238(5) 0.2794(2) 0.104(2) Uani 1 1 d . .
C67 C 0.4939(14) 0.4855(13) 0.2661(10) 0.158(15) Uani 1 1 d . .
H67A H 0.500749 0.432065 0.242548 0.189 Uiso 1 1 calc R U
Cl7 Cl 0.5387(3) 0.5589(4) 0.2432(3) 0.1025(18) Uani 1 1 d . .
Cl8 Cl 0.4911(3) 0.4565(4) 0.3360(2) 0.0960(17) Uani 1 1 d . .
Cl9 Cl 0.4081(3) 0.5263(4) 0.2524(3) 0.1052(19) Uani 1 1 d . .

loop_
_atom_site_aniso_label
_atom_site_aniso_U_11
_atom_site_aniso_U_22
_atom_site_aniso_U_33
_atom_site_aniso_U_23
_atom_site_aniso_U_13
_atom_site_aniso_U_12
Au1 0.01288(11) 0.02014(13) 0.02477(14) -0.00317(13) 0.0001(3) -0.00198(12)
Br1 0.0303(5) 0.0252(5) 0.0378(6) -0.0041(4) -0.0008(5) -0.0039(4)
Br2 0.0285(5) 0.0258(5) 0.0317(5) -0.0028(4) 0.0036(4) -0.0029(4)
Br3 0.0243(4) 0.0253(5) 0.0270(5) -0.0031(4) -0.0022(5) -0.0006(4)
Br4 0.0262(4) 0.0247(5) 0.0272(5) -0.0011(4) -0.0003(5) -0.0016(4)
O1 0.020(3) 0.033(4) 0.071(6) -0.026(4) -0.008(3) 0.002(3)
O2 0.022(3) 0.029(4) 0.074(6) -0.021(4) -0.014(4) 0.012(3)
O3 0.020(3) 0.024(4) 0.029(4) -0.008(3) -0.003(3) -0.006(3)
O4 0.020(3) 0.025(4) 0.040(4) -0.010(3) -0.001(3) 0.005(3)
N1 0.015(3) 0.027(5) 0.041(5) -0.011(4) -0.005(3) -0.002(3)
N2 0.013(3) 0.018(4) 0.051(6) -0.011(4) -0.005(3) 0.003(3)
N3 0.016(3) 0.013(4) 0.033(5) -0.009(3) -0.001(3) -0.003(3)
N4 0.013(3) 0.021(4) 0.037(5) -0.008(4) -0.003(3) -0.001(3)
C1 0.017(4) 0.012(4) 0.040(6) -0.006(4) 0.002(4) 0.000(3)
C2 0.020(4) 0.014(4) 0.025(5) -0.002(4) -0.003(3) -0.001(3)
C3 0.017(4) 0.013(4) 0.027(5) -0.003(3) -0.002(4) 0.003(3)
C4 0.019(4) 0.017(5) 0.031(5) -0.002(4) -0.001(4) -0.001(3)
C5 0.018(4) 0.018(5) 0.029(5) -0.013(4) 0.001(3) 0.003(3)
C6 0.027(4) 0.024(5) 0.020(4) -0.007(3) 0.000(4) 0.000(4)
C7 0.024(4) 0.025(5) 0.023(5) -0.008(4) -0.001(4) -0.006(4)
C8 0.021(4) 0.022(5) 0.033(6) -0.004(4) -0.003(4) 0.002(3)
C9 0.019(4) 0.023(6) 0.057(8) -0.017(5) -0.004(5) 0.000(4)
C10 0.010(4) 0.023(5) 0.049(7) -0.004(5) -0.002(4) -0.002(4)
C11 0.011(4) 0.018(5) 0.038(6) -0.012(4) 0.001(4) -0.001(4)
C12 0.011(4) 0.027(5) 0.034(6) 0.000(5) -0.002(4) 0.002(4)
C13 0.013(4) 0.016(5) 0.034(6) -0.005(4) -0.004(4) 0.000(4)
C14 0.019(5) 0.031(6) 0.031(6) 0.005(5) -0.004(4) 0.001(4)
C15 0.017(4) 0.020(5) 0.037(6) 0.009(5) -0.002(4) 0.000(4)
C16 0.014(4) 0.023(6) 0.043(6) -0.014(5) -0.004(4) 0.001(4)
C17 0.020(4) 0.018(5) 0.021(5) -0.003(4) -0.002(3) -0.002(3)
C18 0.018(4) 0.018(5) 0.017(4) -0.003(4) 0.002(3) -0.005(3)
C19 0.023(4) 0.007(3) 0.020(4) 0.000(3) -0.002(4) 0.000(3)
C20 0.019(4) 0.016(5) 0.021(5) -0.002(4) 0.001(3) -0.002(3)
C21 0.020(4) 0.016(5) 0.030(5) -0.004(4) 0.000(4) 0.001(3)
C22 0.024(4) 0.020(4) 0.022(4) -0.008(3) 0.004(4) -0.003(4)
C23 0.018(4) 0.025(5) 0.015(4) -0.001(4) -0.003(3) -0.004(3)
C24 0.023(4) 0.014(4) 0.017(4) 0.000(4) 0.003(3) -0.003(3)
C25 0.012(4) 0.023(6) 0.043(6) -0.008(5) -0.004(4) -0.004(4)
C26 0.011(4) 0.013(5) 0.035(6) -0.001(4) -0.001(4) -0.001(3)
C27 0.014(4) 0.022(6) 0.033(6) -0.003(5) 0.002(4) -0.001(4)
C28 0.012(4) 0.012(5) 0.041(6) -0.001(5) 0.002(4) -0.002(3)
C29 0.012(4) 0.019(5) 0.040(6) -0.010(4) 0.001(4) -0.001(4)
C30 0.010(4) 0.031(6) 0.024(6) -0.004(5) 0.001(4) 0.000(4)
C31 0.014(4) 0.019(5) 0.024(5) 0.005(4) -0.004(4) -0.001(4)
C32 0.016(4) 0.026(6) 0.060(8) -0.013(5) -0.003(5) 0.000(4)
C33 0.040(5) 0.031(5) 0.033(5) -0.021(5) 0.007(4) -0.005(5)
C34 0.045(7) 0.064(9) 0.060(9) -0.050(8) 0.007(6) -0.015(6)
C35 0.059(8) 0.032(6) 0.053(8) -0.024(6) 0.015(6) 0.004(6)
C36 0.034(5) 0.045(7) 0.025(6) -0.016(5) -0.001(4) 0.001(5)
C37 0.021(5) 0.049(7) 0.036(7) -0.009(6) 0.003(5) -0.002(5)
C38 0.021(5) 0.028(6) 0.044(7) -0.001(5) -0.003(5) 0.000(4)
C39 0.035(6) 0.040(7) 0.032(6) 0.006(5) -0.004(5) 0.002(5)
C40 0.033(6) 0.029(6) 0.054(8) 0.011(6) -0.006(5) 0.006(5)
C41 0.045(6) 0.032(5) 0.023(5) -0.014(4) 0.006(4) -0.009(5)
C42 0.035(8) 0.39(5) 0.22(3) -0.28(3) 0.010(12) -0.012(16)
C43 0.089(12) 0.043(8) 0.056(10) -0.022(7) -0.003(8) -0.008(8)
C44 0.135(16) 0.074(12) 0.035(8) -0.023(8) -0.002(9) -0.004(11)
C45 0.028(5) 0.049(8) 0.023(6) 0.007(5) 0.001(4) -0.004(5)
C46 0.027(5) 0.020(5) 0.051(7) 0.011(5) -0.002(5) -0.001(4)
C47 0.029(6) 0.047(7) 0.029(6) -0.012(5) -0.001(5) 0.003(5)
C48 0.023(5) 0.034(6) 0.040(7) 0.014(5) -0.004(5) -0.001(4)
C49 0.062(8) 0.026(6) 0.058(8) 0.013(6) -0.006(6) 0.004(5)
C50 0.058(7) 0.046(7) 0.044(8) -0.007(6) -0.007(5) 0.014(6)
C51 0.103(13) 0.060(9) 0.039(9) -0.014(7) -0.017(7) 0.024(9)
C52 0.091(12) 0.111(15) 0.059(11) -0.037(10) -0.030(8) 0.059(11)
N5 0.040(5) 0.021(5) 0.044(5) 0.006(4) -0.011(4) -0.001(4)
C53 0.037(5) 0.034(6) 0.040(6) -0.002(6) -0.006(6) -0.007(4)
C54 0.043(6) 0.057(8) 0.042(7) 0.015(6) 0.001(5) 0.001(6)
C55 0.055(8) 0.088(12) 0.044(8) -0.005(8) 0.010(6) -0.037(8)
C56 0.070(9) 0.039(8) 0.064(10) -0.002(7) 0.016(7) -0.010(7)
C57 0.054(7) 0.022(6) 0.068(9) -0.010(6) -0.011(6) -0.011(5)
C58 0.048(7) 0.051(9) 0.083(11) -0.017(8) -0.020(7) 0.001(6)
C59 0.050(10) 0.13(2) 0.16(2) -0.048(18) -0.025(12) -0.013(11)
C60 0.16(2) 0.097(19) 0.17(3) 0.08(2) -0.03(2) -0.027(18)
C61 0.050(6) 0.016(5) 0.050(7) 0.002(5) -0.011(5) 0.009(4)
C62 0.087(10) 0.040(7) 0.033(7) -0.009(5) -0.006(6) 0.028(7)
C63 0.063(9) 0.083(12) 0.044(8) -0.002(8) 0.015(7) 0.029(8)
C64 0.22(3) 0.19(2) 0.057(12) 0.057(14) 0.067(15) 0.17(2)
C65 0.036(6) 0.033(6) 0.055(8) -0.010(6) 0.001(5) -0.001(5)
Cl1 0.059(2) 0.0320(17) 0.151(4) 0.004(2) 0.052(3) 0.0067(15)
Cl2 0.079(3) 0.104(3) 0.0381(19) -0.022(2) 0.0064(18) -0.021(2)
Cl3 0.0522(17) 0.055(2) 0.0428(17) -0.0159(15) -0.0069(14) 0.0044(15)
C66 0.053(7) 0.061(9) 0.033(7) 0.008(7) -0.007(5) -0.007(6)
Cl4 0.185(6) 0.061(3) 0.075(3) 0.011(2) 0.056(4) -0.001(3)
Cl5 0.076(3) 0.080(3) 0.058(2) 0.031(2) -0.007(2) -0.023(2)
Cl6 0.050(2) 0.178(6) 0.085(4) 0.039(4) -0.008(2) -0.002(3)
C67 0.31(4) 0.059(13) 0.100(15) -0.037(12) 0.14(2) -0.093(18)
Cl7 0.102(4) 0.111(4) 0.095(4) 0.042(3) 0.004(3) 0.022(3)
Cl8 0.135(5) 0.097(4) 0.056(3) 0.029(3) -0.004(3) -0.006(3)
Cl9 0.089(3) 0.130(5) 0.097(4) -0.021(4) -0.030(3) 0.029(3)

loop_
_atom_type_symbol
_atom_type_description
_atom_type_scat_dispersion_real
_atom_type_scat_dispersion_imag
_atom_type_scat_source
C C 0.0033 0.0016 'International Tables Vol C Tables 4.2.6.8 and 6.1.1.4'
H H 0.0000 0.0000 'International Tables Vol C Tables 4.2.6.8 and 6.1.1.4'
N N 0.0061 0.0033 'International Tables Vol C Tables 4.2.6.8 and 6.1.1.4'
O O 0.0106 0.0060 'International Tables Vol C Tables 4.2.6.8 and 6.1.1.4'
Cl Cl 0.1484 0.1585 'International Tables Vol C Tables 4.2.6.8 and 6.1.1.4'
Br Br -0.2901 2.4595 'International Tables Vol C Tables 4.2.6.8 and 6.1.1.4'
Au Au -2.0133 8.8022 'International Tables Vol C Tables 4.2.6.8 and 6.1.1.4'

loop_
_geom_angle_atom_site_label_1
_geom_angle_atom_site_label_2
_geom_angle_atom_site_label_3
_geom_angle
Br2 Au1 Br3 178.59(4)
Br2 Au1 Br1 87.60(4)
Br3 Au1 Br1 90.99(4)
Br2 Au1 Br4 91.34(4)
Br3 Au1 Br4 90.07(4)
Br1 Au1 Br4 178.94(5)
C1 N1 C32 120.5(8)
C1 N1 H1N 119.7
C32 N1 H1N 119.7
C8 N2 C9 121.7(8)
C8 N2 H2N 119.2
C9 N2 H2N 119.2
C17 N3 C16 120.5(7)
C17 N3 H3N 119.8
C16 N3 H3N 119.8
C24 N4 C25 120.3(8)
C24 N4 H4N 119.9
C25 N4 H4N 119.9
O1 C1 N1 120.4(8)
O1 C1 C2 121.0(9)
N1 C1 C2 118.6(8)
C3 C2 C7 119.7(8)
C3 C2 C1 122.8(8)
C7 C2 C1 117.6(8)
C2 C3 C4 120.2(8)
C2 C3 H3A 119.9
C4 C3 H3A 119.9
C5 C4 C3 118.4(8)
C5 C4 C8 118.3(8)
C3 C4 C8 123.3(8)
C6 C5 C4 122.4(8)
C6 C5 H5A 118.8
C4 C5 H5A 118.8
C7 C6 C5 117.7(8)
C7 C6 C33 123.8(8)
C5 C6 C33 118.6(8)
C6 C7 C2 121.6(8)
C6 C7 H7A 119.2
C2 C7 H7A 119.2
O2 C8 N2 121.3(9)
O2 C8 C4 121.1(9)
N2 C8 C4 117.5(8)
N2 C9 C10 113.6(8)
N2 C9 H9A 108.8
C10 C9 H9A 108.8
N2 C9 H9B 108.8
C10 C9 H9B 108.8
H9A C9 H9B 107.7
C15 C10 C11 120.9(11)
C15 C10 C9 119.6(11)
C11 C10 C9 119.5(11)
C12 C11 C10 118.6(11)
C12 C11 C37 119.7(11)
C10 C11 C37 121.6(10)
C13 C12 C11 120.8(12)
C13 C12 C38 119.7(11)
C11 C12 C38 119.4(11)
C12 C13 C14 119.5(11)
C12 C13 C16 120.3(11)
C14 C13 C16 120.1(11)
C15 C14 C13 120.2(10)
C15 C14 C39 118.5(10)
C13 C14 C39 121.2(11)
C10 C15 C14 119.5(10)
C10 C15 C40 120.1(11)
C14 C15 C40 120.4(10)
N3 C16 C13 112.1(8)
N3 C16 H16A 109.2
C13 C16 H16A 109.2
N3 C16 H16B 109.2
C13 C16 H16B 109.2
H16A C16 H16B 107.9
O3 C17 N3 122.5(8)
O3 C17 C18 121.1(8)
N3 C17 C18 116.5(7)
C19 C18 C23 119.1(8)
C19 C18 C17 123.3(8)
C23 C18 C17 117.7(7)
C20 C19 C18 120.8(8)
C20 C19 H19A 119.6
C18 C19 H19A 119.6
C19 C20 C21 119.7(8)
C19 C20 C24 123.7(8)
C21 C20 C24 116.6(8)
C20 C21 C22 121.3(8)
C20 C21 H21A 119.4
C22 C21 H21A 119.4
C21 C22 C23 117.2(8)
C21 C22 C41 122.9(8)
C23 C22 C41 119.9(8)
C18 C23 C22 121.9(8)
C18 C23 H23A 119.1
C22 C23 H23A 119.1
O4 C24 N4 122.4(8)
O4 C24 C20 121.5(8)
N4 C24 C20 116.1(8)
N4 C25 C26 112.3(8)
N4 C25 H25A 109.2
C26 C25 H25A 109.2
N4 C25 H25B 109.2
C26 C25 H25B 109.2
H25A C25 H25B 107.9
C27 C26 C31 119.8(11)
C27 C26 C25 118.8(10)
C31 C26 C25 121.3(10)
C26 C27 C28 120.2(11)
C26 C27 C45 120.4(10)
C28 C27 C45 119.3(10)
C29 C28 C27 120.1(10)
C29 C28 C46 120.7(10)
C27 C28 C46 119.2(10)
C28 C29 C30 120.2(10)
C28 C29 C32 121.1(10)
C30 C29 C32 118.6(10)
C31 C30 C29 118.6(10)
C31 C30 C47 120.0(11)
C29 C30 C47 121.4(11)
C30 C31 C26 120.8(10)
C30 C31 C48 119.2(10)
C26 C31 C48 120.0(11)
N1 C32 C29 112.6(8)
N1 C32 H32A 109.1
C29 C32 H32A 109.1
N1 C32 H32B 109.1
C29 C32 H32B 109.1
H32A C32 H32B 107.8
C34 C33 C36 109.7(10)
C34 C33 C35 108.8(11)
C36 C33 C35 107.7(9)
C34 C33 C6 111.1(9)
C36 C33 C6 110.2(9)
C35 C33 C6 109.2(9)
C33 C34 H34A 109.5
C33 C34 H34B 109.5
H34A C34 H34B 109.5
C33 C34 H34C 109.5
H34A C34 H34C 109.5
H34B C34 H34C 109.5
C33 C35 H35A 109.5
C33 C35 H35B 109.5
H35A C35 H35B 109.5
C33 C35 H35C 109.5
H35A C35 H35C 109.5
H35B C35 H35C 109.5
C33 C36 H36A 109.5
C33 C36 H36B 109.5
H36A C36 H36B 109.5
C33 C36 H36C 109.5
H36A C36 H36C 109.5
H36B C36 H36C 109.5
C11 C37 H37A 109.5
C11 C37 H37B 109.5
H37A C37 H37B 109.5
C11 C37 H37C 109.5
H37A C37 H37C 109.5
H37B C37 H37C 109.5
C12 C38 H38A 109.5
C12 C38 H38B 109.5
H38A C38 H38B 109.5
C12 C38 H38C 109.5
H38A C38 H38C 109.5
H38B C38 H38C 109.5
C14 C39 H39A 109.5
C14 C39 H39B 109.5
H39A C39 H39B 109.5
C14 C39 H39C 109.5
H39A C39 H39C 109.5
H39B C39 H39C 109.5
C15 C40 H40A 109.5
C15 C40 H40B 109.5
H40A C40 H40B 109.5
C15 C40 H40C 109.5
H40A C40 H40C 109.5
H40B C40 H40C 109.5
C42 C41 C43 115.0(16)
C42 C41 C22 111.8(10)
C43 C41 C22 109.0(9)
C42 C41 C44 110.0(17)
C43 C41 C44 103.0(12)
C22 C41 C44 107.4(9)
C41 C42 H42A 109.5
C41 C42 H42B 109.5
H42A C42 H42B 109.5
C41 C42 H42C 109.5
H42A C42 H42C 109.5
H42B C42 H42C 109.5
C41 C43 H43A 109.5
C41 C43 H43B 109.5
H43A C43 H43B 109.5
C41 C43 H43C 109.5
H43A C43 H43C 109.5
H43B C43 H43C 109.5
C41 C44 H44A 109.5
C41 C44 H44B 109.5
H44A C44 H44B 109.5
C41 C44 H44C 109.5
H44A C44 H44C 109.5
H44B C44 H44C 109.5
C27 C45 H45A 109.5
C27 C45 H45B 109.5
H45A C45 H45B 109.5
C27 C45 H45C 109.5
H45A C45 H45C 109.5
H45B C45 H45C 109.5
C28 C46 H46A 109.5
C28 C46 H46B 109.5
H46A C46 H46B 109.5
C28 C46 H46C 109.5
H46A C46 H46C 109.5
H46B C46 H46C 109.5
C30 C47 H47A 109.5
C30 C47 H47B 109.5
H47A C47 H47B 109.5
C30 C47 H47C 109.5
H47A C47 H47C 109.5
H47B C47 H47C 109.5
C31 C48 H48A 109.5
C31 C48 H48B 109.5
H48A C48 H48B 109.5
C31 C48 H48C 109.5
H48A C48 H48C 109.5
H48B C48 H48C 109.5
C50 C49 N5 117.4(10)
C50 C49 H49A 108.0
N5 C49 H49A 108.0
C50 C49 H49B 108.0
N5 C49 H49B 108.0
H49A C49 H49B 107.2
C49 C50 C51 109.3(12)
C49 C50 H50A 109.8
C51 C50 H50A 109.8
C49 C50 H50B 109.8
C51 C50 H50B 109.8
H50A C50 H50B 108.3
C52 C51 C50 114.8(15)
C52 C51 H51A 108.6
C50 C51 H51A 108.6
C52 C51 H51B 108.6
C50 C51 H51B 108.6
H51A C51 H51B 107.5
C51 C52 H52A 109.5
C51 C52 H52B 109.5
H52A C52 H52B 109.5
C51 C52 H52C 109.5
H52A C52 H52C 109.5
H52B C52 H52C 109.5
C57 N5 C53 111.3(9)
C57 N5 C49 105.8(9)
C53 N5 C49 111.7(9)
C57 N5 C61 111.2(9)
C53 N5 C61 105.8(8)
C49 N5 C61 111.1(9)
C54 C53 N5 116.9(9)
C54 C53 H53A 108.1
N5 C53 H53A 108.1
C54 C53 H53B 108.1
N5 C53 H53B 108.1
H53A C53 H53B 107.3
C53 C54 C55 111.6(11)
C53 C54 H54A 109.3
C55 C54 H54A 109.3
C53 C54 H54B 109.3
C55 C54 H54B 109.3
H54A C54 H54B 108.0
C56 C55 C54 112.5(12)
C56 C55 H55A 109.1
C54 C55 H55A 109.1
C56 C55 H55B 109.1
C54 C55 H55B 109.1
H55A C55 H55B 107.8
C55 C56 H56A 109.5
C55 C56 H56B 109.5
H56A C56 H56B 109.5
C55 C56 H56C 109.5
H56A C56 H56C 109.5
H56B C56 H56C 109.5
N5 C57 C58 115.0(10)
N5 C57 H57A 108.5
C58 C57 H57A 108.5
N5 C57 H57B 108.5
C58 C57 H57B 108.5
H57A C57 H57B 107.5
C59 C58 C57 109.9(14)
C59 C58 H58A 109.7
C57 C58 H58A 109.7
C59 C58 H58B 109.7
C57 C58 H58B 109.7
H58A C58 H58B 108.2
C60 C59 C58 114(2)
C60 C59 H59A 108.7
C58 C59 H59A 108.7
C60 C59 H59B 108.7
C58 C59 H59B 108.7
H59A C59 H59B 107.6
C59 C60 H60A 109.5
C59 C60 H60B 109.5
H60A C60 H60B 109.5
C59 C60 H60C 109.5
H60A C60 H60C 109.5
H60B C60 H60C 109.5
C62 C61 N5 114.9(9)
C62 C61 H61A 108.5
N5 C61 H61A 108.5
C62 C61 H61B 108.5
N5 C61 H61B 108.5
H61A C61 H61B 107.5
C63 C62 C61 109.1(11)
C63 C62 H62A 109.9
C61 C62 H62A 109.9
C63 C62 H62B 109.9
C61 C62 H62B 109.9
H62A C62 H62B 108.3
C64 C63 C62 112.7(14)
C64 C63 H63A 109.0
C62 C63 H63A 109.0
C64 C63 H63B 109.0
C62 C63 H63B 109.0
H63A C63 H63B 107.8
C63 C64 H64A 109.5
C63 C64 H64B 109.5
H64A C64 H64B 109.5
C63 C64 H64C 109.5
H64A C64 H64C 109.5
H64B C64 H64C 109.5
Cl2 C65 Cl1 112.0(7)
Cl2 C65 Cl3 107.7(6)
Cl1 C65 Cl3 108.9(7)
Cl2 C65 H65A 109.4
Cl1 C65 H65A 109.4
Cl3 C65 H65A 109.4
Cl4 C66 Cl6 113.4(8)
Cl4 C66 Cl5 110.6(8)
Cl6 C66 Cl5 109.2(7)
Cl4 C66 H66A 107.8
Cl6 C66 H66A 107.8
Cl5 C66 H66A 107.8
Cl7 C67 Cl8 122.4(17)
Cl7 C67 Cl9 107.3(16)
Cl8 C67 Cl9 101.7(11)
Cl7 C67 H67A 108.2
Cl8 C67 H67A 108.2
Cl9 C67 H67A 108.2

loop_
_geom_bond_atom_site_label_1
_geom_bond_atom_site_label_2
_geom_bond_distance
Au1 Br2 2.4096(11)
Au1 Br3 2.4164(11)
Au1 Br1 2.4165(11)
Au1 Br4 2.4233(11)
O1 C1 1.233(11)
O2 C8 1.224(11)
O3 C17 1.243(10)
O4 C24 1.228(11)
N1 C1 1.337(12)
N1 C32 1.461(12)
N1 H1N 0.8800
N2 C8 1.328(12)
N2 C9 1.461(12)
N2 H2N 0.8800
N3 C17 1.360(12)
N3 C16 1.480(12)
N3 H3N 0.8800
N4 C24 1.338(12)
N4 C25 1.473(11)
N4 H4N 0.8800
C1 C2 1.499(12)
C2 C3 1.389(12)
C2 C7 1.394(13)
C3 C4 1.405(12)
C3 H3A 0.9500
C4 C5 1.397(13)
C4 C8 1.494(12)
C5 C6 1.390(12)
C5 H5A 0.9500
C6 C7 1.390(13)
C6 C33 1.545(13)
C7 H7A 0.9500
C9 C10 1.510(15)
C9 H9A 0.9900
C9 H9B 0.9900
C10 C15 1.393(16)
C10 C11 1.413(16)
C11 C12 1.396(15)
C11 C37 1.498(17)
C12 C13 1.396(13)
C12 C38 1.542(16)
C13 C14 1.405(15)
C13 C16 1.505(15)
C14 C15 1.396(15)
C14 C39 1.526(17)
C15 C40 1.533(15)
C16 H16A 0.9900
C16 H16B 0.9900
C17 C18 1.508(12)
C18 C19 1.389(11)
C18 C23 1.389(12)
C19 C20 1.377(12)
C19 H19A 0.9500
C20 C21 1.397(13)
C20 C24 1.509(12)
C21 C22 1.401(12)
C21 H21A 0.9500
C22 C23 1.406(12)
C22 C41 1.552(13)
C23 H23A 0.9500
C25 C26 1.515(15)
C25 H25A 0.9900
C25 H25B 0.9900
C26 C27 1.397(15)
C26 C31 1.405(13)
C27 C28 1.404(14)
C27 C45 1.528(16)
C28 C29 1.392(15)
C28 C46 1.507(14)
C29 C30 1.427(16)
C29 C32 1.521(15)
C30 C31 1.404(15)
C30 C47 1.513(16)
C31 C48 1.517(14)
C32 H32A 0.9900
C32 H32B 0.9900
C33 C34 1.512(16)
C33 C36 1.519(15)
C33 C35 1.519(18)
C34 H34A 0.9800
C34 H34B 0.9800
C34 H34C 0.9800
C35 H35A 0.9800
C35 H35B 0.9800
C35 H35C 0.9800
C36 H36A 0.9800
C36 H36B 0.9800
C36 H36C 0.9800
C37 H37A 0.9800
C37 H37B 0.9800
C37 H37C 0.9800
C38 H38A 0.9800
C38 H38B 0.9800
C38 H38C 0.9800
C39 H39A 0.9800
C39 H39B 0.9800
C39 H39C 0.9800
C40 H40A 0.9800
C40 H40B 0.9800
C40 H40C 0.9800
C41 C42 1.427(19)
C41 C43 1.550(19)
C41 C44 1.56(2)
C42 H42A 0.9800
C42 H42B 0.9800
C42 H42C 0.9800
C43 H43A 0.9800
C43 H43B 0.9800
C43 H43C 0.9800
C44 H44A 0.9800
C44 H44B 0.9800
C44 H44C 0.9800
C45 H45A 0.9800
C45 H45B 0.9800
C45 H45C 0.9800
C46 H46A 0.9800
C46 H46B 0.9800
C46 H46C 0.9800
C47 H47A 0.9800
C47 H47B 0.9800
C47 H47C 0.9800
C48 H48A 0.9800
C48 H48B 0.9800
C48 H48C 0.9800
C49 C50 1.489(18)
C49 N5 1.537(14)
C49 H49A 0.9900
C49 H49B 0.9900
C50 C51 1.550(18)
C50 H50A 0.9900
C50 H50B 0.9900
C51 C52 1.46(2)
C51 H51A 0.9900
C51 H51B 0.9900
C52 H52A 0.9800
C52 H52B 0.9800
C52 H52C 0.9800
N5 C57 1.511(15)
N5 C53 1.517(15)
N5 C61 1.540(16)
C53 C54 1.503(17)
C53 H53A 0.9900
C53 H53B 0.9900
C54 C55 1.52(2)
C54 H54A 0.9900
C54 H54B 0.9900
C55 C56 1.50(2)
C55 H55A 0.9900
C55 H55B 0.9900
C56 H56A 0.9800
C56 H56B 0.9800
C56 H56C 0.9800
C57 C58 1.538(18)
C57 H57A 0.9900
C57 H57B 0.9900
C58 C59 1.53(2)
C58 H58A 0.9900
C58 H58B 0.9900
C59 C60 1.43(3)
C59 H59A 0.9900
C59 H59B 0.9900
C60 H60A 0.9800
C60 H60B 0.9800
C60 H60C 0.9800
C61 C62 1.538(17)
C61 H61A 0.9900
C61 H61B 0.9900
C62 C63 1.53(2)
C62 H62A 0.9900
C62 H62B 0.9900
C63 C64 1.46(2)
C63 H63A 0.9900
C63 H63B 0.9900
C64 H64A 0.9800
C64 H64B 0.9800
C64 H64C 0.9800
C65 Cl2 1.747(14)
C65 Cl1 1.766(13)
C65 Cl3 1.783(12)
C65 H65A 1.0000
C66 Cl4 1.730(15)
C66 Cl6 1.733(14)
C66 Cl5 1.758(13)
C66 H66A 1.0000
C67 Cl7 1.586(17)
C67 Cl8 1.68(2)
C67 Cl9 2.00(3)
C67 H67A 1.0000

loop_
_geom_hbond_atom_site_label_D
_geom_hbond_atom_site_label_H
_geom_hbond_atom_site_label_A
_geom_hbond_distance_DH
_geom_hbond_distance_HA
_geom_hbond_distance_DA
_geom_hbond_angle_DHA
_geom_hbond_site_symmetry_A
_geom_hbond_publ_flag
N1 H1N Br1 0.88 2.76 3.602(8) 160.2 . yes
N2 H2N Br1 0.88 3.11 3.720(8) 128.3 . yes
N2 H2N Br3 0.88 2.83 3.669(8) 159.2 . yes
N3 H3N Br2 0.88 2.72 3.500(7) 147.7 . yes
N3 H3N Br4 0.88 3.04 3.737(8) 137.6 . yes
N4 H4N Br2 0.88 2.73 3.540(8) 154.2 . yes
N4 H4N Br4 0.88 3.11 3.765(8) 132.6 . yes
C50 H50A O2 0.99 2.52 3.494(16) 168.1 3_565 yes
C53 H53A O2 0.99 2.54 3.358(13) 140.0 3_565 yes
C54 H54A Cl1 0.99 2.96 3.881(13) 154.6 4_655 yes
C61 H61A O4 0.99 2.47 3.406(13) 157.5 1_565 yes
C62 H62A O3 0.99 2.64 3.567(14) 155.0 3 yes
C65 H65A O1 1.00 2.28 3.007(14) 128.5 4_644 yes
C66 H66A O3 1.00 2.13 3.105(14) 164.4 3 yes

loop_
_geom_torsion_atom_site_label_1
_geom_torsion_atom_site_label_2
_geom_torsion_atom_site_label_3
_geom_torsion_atom_site_label_4
_geom_torsion
C32 N1 C1 O1 1.9(16)
C32 N1 C1 C2 -177.5(10)
O1 C1 C2 C3 -178.3(10)
N1 C1 C2 C3 1.0(15)
O1 C1 C2 C7 0.8(15)
N1 C1 C2 C7 -179.8(9)
C7 C2 C3 C4 -0.6(14)
C1 C2 C3 C4 178.6(9)
C2 C3 C4 C5 0.6(14)
C2 C3 C4 C8 -179.9(9)
C3 C4 C5 C6 -0.8(15)
C8 C4 C5 C6 179.7(9)
C4 C5 C6 C7 1.0(15)
C4 C5 C6 C33 -179.2(10)
C5 C6 C7 C2 -0.9(15)
C33 C6 C7 C2 179.3(10)
C3 C2 C7 C6 0.7(15)
C1 C2 C7 C6 -178.5(9)
C9 N2 C8 O2 -2.5(17)
C9 N2 C8 C4 177.4(10)
C5 C4 C8 O2 22.5(15)
C3 C4 C8 O2 -157.0(11)
C5 C4 C8 N2 -157.4(10)
C3 C4 C8 N2 23.1(15)
C8 N2 C9 C10 170.7(10)
N2 C9 C10 C15 -95.5(13)
N2 C9 C10 C11 85.9(13)
C15 C10 C11 C12 -4.7(16)
C9 C10 C11 C12 173.9(8)
C15 C10 C11 C37 176.1(9)
C9 C10 C11 C37 -5.3(14)
C10 C11 C12 C13 -1.0(17)
C37 C11 C12 C13 178.2(10)
C10 C11 C12 C38 179.8(9)
C37 C11 C12 C38 -1.0(15)
C11 C12 C13 C14 6.0(19)
C38 C12 C13 C14 -174.9(8)
C11 C12 C13 C16 -170.7(8)
C38 C12 C13 C16 8.4(18)
C12 C13 C14 C15 -5.3(19)
C16 C13 C14 C15 171.4(9)
C12 C13 C14 C39 176.1(11)
C16 C13 C14 C39 -7.2(17)
C11 C10 C15 C14 5.3(17)
C9 C10 C15 C14 -173.3(9)
C11 C10 C15 C40 -176.5(8)
C9 C10 C15 C40 5.0(15)
C13 C14 C15 C10 -0.3(17)
C39 C14 C15 C10 178.3(10)
C13 C14 C15 C40 -178.5(9)
C39 C14 C15 C40 0.1(16)
C17 N3 C16 C13 -174.9(9)
C12 C13 C16 N3 -98.5(13)
C14 C13 C16 N3 84.8(13)
C16 N3 C17 O3 -4.1(15)
C16 N3 C17 C18 175.9(9)
O3 C17 C18 C19 -157.3(9)
N3 C17 C18 C19 22.6(13)
O3 C17 C18 C23 23.3(13)
N3 C17 C18 C23 -156.8(9)
C23 C18 C19 C20 1.0(13)
C17 C18 C19 C20 -178.5(9)
C18 C19 C20 C21 -0.2(13)
C18 C19 C20 C24 178.1(9)
C19 C20 C21 C22 -0.2(14)
C24 C20 C21 C22 -178.7(9)
C20 C21 C22 C23 -0.1(14)
C20 C21 C22 C41 -179.5(9)
C19 C18 C23 C22 -1.3(14)
C17 C18 C23 C22 178.2(9)
C21 C22 C23 C18 0.9(14)
C41 C22 C23 C18 -179.7(9)
C25 N4 C24 O4 5.0(15)
C25 N4 C24 C20 -174.8(9)
C19 C20 C24 O4 153.2(9)
C21 C20 C24 O4 -28.4(13)
C19 C20 C24 N4 -27.1(13)
C21 C20 C24 N4 151.4(9)
C24 N4 C25 C26 179.1(9)
N4 C25 C26 C27 -83.6(13)
N4 C25 C26 C31 99.6(13)
C31 C26 C27 C28 3.0(18)
C25 C26 C27 C28 -173.8(8)
C31 C26 C27 C45 -176.2(10)
C25 C26 C27 C45 7.0(16)
C26 C27 C28 C29 2.0(17)
C45 C27 C28 C29 -178.8(10)
C26 C27 C28 C46 -179.6(9)
C45 C27 C28 C46 -0.4(15)
C27 C28 C29 C30 -6.2(17)
C46 C28 C29 C30 175.5(8)
C27 C28 C29 C32 171.2(8)
C46 C28 C29 C32 -7.2(15)
C28 C29 C30 C31 5.3(16)
C32 C29 C30 C31 -172.1(8)
C28 C29 C30 C47 -176.8(9)
C32 C29 C30 C47 5.7(14)
C29 C30 C31 C26 -0.3(17)
C47 C30 C31 C26 -178.2(10)
C29 C30 C31 C48 -178.8(9)
C47 C30 C31 C48 3.3(15)
C27 C26 C31 C30 -3.8(19)
C25 C26 C31 C30 173.0(7)
C27 C26 C31 C48 174.7(8)
C25 C26 C31 C48 -8.5(18)
C1 N1 C32 C29 164.0(10)
C28 C29 C32 N1 92.5(13)
C30 C29 C32 N1 -90.1(12)
C7 C6 C33 C34 -4.5(16)
C5 C6 C33 C34 175.7(11)
C7 C6 C33 C36 -126.4(11)
C5 C6 C33 C36 53.8(13)
C7 C6 C33 C35 115.5(11)
C5 C6 C33 C35 -64.3(12)
C21 C22 C41 C42 0(2)
C23 C22 C41 C42 -179(2)
C21 C22 C41 C43 128.5(11)
C23 C22 C41 C43 -50.9(14)
C21 C22 C41 C44 -120.5(12)
C23 C22 C41 C44 60.1(14)
N5 C49 C50 C51 171.9(11)
C49 C50 C51 C52 169.2(12)
C50 C49 N5 C57 172.4(12)
C50 C49 N5 C53 -66.3(14)
C50 C49 N5 C61 51.6(14)
C57 N5 C53 C54 57.5(13)
C49 N5 C53 C54 -60.6(12)
C61 N5 C53 C54 178.4(9)
N5 C53 C54 C55 -168.1(10)
C53 C54 C55 C56 78.5(14)
C53 N5 C57 C58 54.1(15)
C49 N5 C57 C58 175.6(12)
C61 N5 C57 C58 -63.6(15)
N5 C57 C58 C59 174.8(15)
C57 C58 C59 C60 76(2)
C57 N5 C61 C62 -59.2(13)
C53 N5 C61 C62 179.8(10)
C49 N5 C61 C62 58.4(13)
N5 C61 C62 C63 178.6(10)
C61 C62 C63 C64 -73(2)
